data_4115512
loop_
_publ_author_name
'K. Travis Holman'
'Stephen M. Martin'
'Daniel P. Parker'
'Michael D. Ward'

_publ_section_title
;
 The Generality of Architectural Isomerism in Designer Inclusion
 Frameworks
;
_journal_name_full 'Journal of the American Chemical Society'
_journal_page_first 4421
_journal_page_last 4431
_journal_paper_doi 10.1021/ja0030257
_journal_volume 123
_journal_year 2001
_chemical_formula_sum 'C16 H15 N3 O3 S'
_chemical_formula_weight 329.37
_chemical_name_common 'bis(guanidinium) 2,6-anthracenedisulfonate, pyrene clathrate '
_chemical_name_systematic
; 
 ? 
;
_space_group_IT_number 14
_symmetry_cell_setting monoclinic
_symmetry_space_group_name_Hall '-P 2yn'
_symmetry_space_group_name_H-M 'P 1 21/n 1'
_atom_sites_solution_hydrogens geom
_atom_sites_solution_primary direct
_atom_sites_solution_secondary difmap
_audit_creation_method SHELXL-97
_cell_angle_alpha 90.00
_cell_angle_beta 94.601(3)
_cell_angle_gamma 90.00
_cell_formula_units_Z 4
_cell_length_a 7.4472(10)
_cell_length_b 9.8732(13)
_cell_length_c 20.756(3)
_cell_measurement_reflns_used 1950
_cell_measurement_temperature 173(2)
_cell_volume 1521.2(4)
_computing_cell_refinement 'SAINT, Bruker'
_computing_data_collection 'SMART, Bruker (or Siemens)'
_computing_data_reduction 'SAINT, Bruker'
_computing_molecular_graphics 'XSEED, L. Barbour (1999); http://www.lbarbour.com/xseed'
_computing_structure_refinement 'SHELXL-97 (Sheldrick, 1997)'
_computing_structure_solution 'SHELXS-97 (Sheldrick, 1990)'
_diffrn_ambient_temperature 173(2)
_diffrn_measured_fraction_theta_full 0.999
_diffrn_measured_fraction_theta_max 0.999
_diffrn_measurement_device_type 'SMART platform CCD, Bruker (or Siemens)'
_diffrn_measurement_method 'omega scans'
_diffrn_radiation_monochromator graphite
_diffrn_radiation_source 'fine-focus sealed tube'
_diffrn_radiation_type MoK\a
_diffrn_radiation_wavelength 0.71070
_diffrn_reflns_av_R_equivalents 0.0424
_diffrn_reflns_av_sigmaI/netI 0.0543
_diffrn_reflns_limit_h_max 8
_diffrn_reflns_limit_h_min -8
_diffrn_reflns_limit_k_max 11
_diffrn_reflns_limit_k_min -11
_diffrn_reflns_limit_l_max 24
_diffrn_reflns_limit_l_min -22
_diffrn_reflns_number 7842
_diffrn_reflns_theta_full 24.99
_diffrn_reflns_theta_max 24.99
_diffrn_reflns_theta_min 1.97
_exptl_absorpt_coefficient_mu 0.232
_exptl_absorpt_correction_T_max 0.9817
_exptl_absorpt_correction_T_min 0.9009
_exptl_absorpt_correction_type 'simulated psi-scans '
_exptl_absorpt_process_details 'SADABS, G. Sheldrick (1999)'
_exptl_crystal_colour pale_yellow
_exptl_crystal_density_diffrn 1.438
_exptl_crystal_description plate
_exptl_crystal_F_000 688
_exptl_crystal_size_max 0.46
_exptl_crystal_size_mid 0.16
_exptl_crystal_size_min 0.08
_refine_diff_density_max 0.345
_refine_diff_density_min -0.345
_refine_diff_density_rms 0.053
_refine_ls_extinction_method none
_refine_ls_goodness_of_fit_ref 0.905
_refine_ls_hydrogen_treatment mixed
_refine_ls_matrix_type full
_refine_ls_number_parameters 208
_refine_ls_number_reflns 2682
_refine_ls_number_restraints 0
_refine_ls_restrained_S_all 0.905
_refine_ls_R_factor_all 0.0679
_refine_ls_R_factor_gt 0.0413
_refine_ls_shift/su_max 0.000
_refine_ls_shift/su_mean 0.000
_refine_ls_structure_factor_coef Fsqd
_refine_ls_weighting_details 'calc w=1/[\s^2^(Fo^2^)+(0.0590P)^2^+0.0000P] where P=(Fo^2^+2Fc^2^)/3'
_refine_ls_weighting_scheme calc
_refine_ls_wR_factor_gt 0.0967
_refine_ls_wR_factor_ref 0.1040
_reflns_number_gt 1849
_reflns_number_total 2682
_reflns_threshold_expression >2sigma(I)
_cod_data_source_file ja0030257_14.cif
_cod_data_source_block g:\users\travis\n99093\
_cod_original_cell_volume 1521.2(3)
_cod_database_code 4115512

loop_
_symmetry_equiv_pos_as_xyz
'x, y, z'
'-x+1/2, y+1/2, -z+1/2'
'-x, -y, -z'
'x-1/2, -y-1/2, z-1/2'

loop_
_atom_site_label
_atom_site_type_symbol
_atom_site_fract_x
_atom_site_fract_y
_atom_site_fract_z
_atom_site_U_iso_or_equiv
_atom_site_adp_type
_atom_site_occupancy
_atom_site_symmetry_multiplicity
_atom_site_calc_flag
_atom_site_refinement_flags
S1 S 0.51379(8) 0.92103(6) 0.16680(3) 0.02690(18) Uani 1 1 d .
O1 O 0.3479(2) 0.99879(15) 0.15294(8) 0.0318(4) Uani 1 1 d .
O2 O 0.5082(2) 0.83977(15) 0.22529(7) 0.0302(4) Uani 1 1 d .
O3 O 0.6728(2) 1.00823(15) 0.16875(8) 0.0318(4) Uani 1 1 d .
C5 C 0.4964(3) 0.5845(2) 0.05469(11) 0.0240(5) Uani 1 1 d .
C6 C 0.4916(3) 0.6741(2) 0.10833(11) 0.0262(5) Uani 1 1 d .
H6 H 0.4600 0.6404 0.1488 0.031 Uiso 1 1 calc R
C1 C 0.5320(3) 0.8081(2) 0.10202(11) 0.0241(5) Uani 1 1 d .
C4 C 0.5454(3) 0.6381(2) -0.00597(11) 0.0239(5) Uani 1 1 d .
C2 C 0.5844(3) 0.8611(2) 0.04277(11) 0.0273(6) Uani 1 1 d .
H2 H 0.6150 0.9542 0.0396 0.033 Uiso 1 1 calc R
C7 C 0.4528(3) 0.4477(2) 0.05876(12) 0.0264(6) Uani 1 1 d .
H7 H 0.4210 0.4123 0.0988 0.032 Uiso 1 1 calc R
C3 C 0.5907(3) 0.7789(2) -0.00931(12) 0.0283(6) Uani 1 1 d .
H3 H 0.6258 0.8153 -0.0488 0.034 Uiso 1 1 calc R
C14 C 0.9829(3) 0.4331(2) 0.01095(11) 0.0287(6) Uani 1 1 d .
C13 C 0.9574(3) 0.3251(3) -0.03342(12) 0.0334(6) Uani 1 1 d .
C9 C 0.9729(3) 0.4087(3) 0.07820(12) 0.0335(6) Uani 1 1 d .
C10 C 0.9406(3) 0.2765(3) 0.09887(14) 0.0414(7) Uani 1 1 d .
H10 H 0.9365 0.2585 0.1437 0.050 Uiso 1 1 calc R
C16 C 0.9692(3) 0.3545(3) -0.10087(13) 0.0424(7) Uani 1 1 d .
H16 H 0.9529 0.2829 -0.1313 0.051 Uiso 1 1 calc R
C12 C 0.9214(3) 0.1959(3) -0.01043(14) 0.0415(7) Uani 1 1 d .
H12 H 0.9013 0.1233 -0.0401 0.050 Uiso 1 1 calc R
C11 C 0.9147(3) 0.1722(3) 0.05488(14) 0.0438(7) Uani 1 1 d .
H11 H 0.8921 0.0832 0.0697 0.053 Uiso 1 1 calc R
C15 C 0.9976(4) 0.5211(3) 0.12204(13) 0.0415(7) Uani 1 1 d .
H15 H 0.9901 0.5065 0.1670 0.050 Uiso 1 1 calc R
C8 C 1.0283(3) 0.8236(2) 0.26020(11) 0.0278(6) Uani 1 1 d .
N1 N 1.0310(3) 0.93072(19) 0.22207(10) 0.0345(5) Uani 1 1 d .
H1A H 0.9300 0.9729 0.2097 0.041 Uiso 1 1 calc R
H1B H 1.1338 0.9598 0.2091 0.041 Uiso 1 1 calc R
N2 N 0.8743(3) 0.7795(2) 0.27986(10) 0.0370(5) Uani 1 1 d .
H2A H 0.8734 0.7097 0.3062 0.044 Uiso 1 1 calc R
H2B H 0.7727 0.8200 0.2666 0.044 Uiso 1 1 calc R
N3 N 1.1802(3) 0.7622(2) 0.28034(10) 0.0370(5) Uani 1 1 d .
H3A H 1.1784 0.6924 0.3067 0.044 Uiso 1 1 calc R
H3B H 1.2832 0.7910 0.2674 0.044 Uiso 1 1 calc R

loop_
_atom_site_aniso_label
_atom_site_aniso_U_11
_atom_site_aniso_U_22
_atom_site_aniso_U_33
_atom_site_aniso_U_23
_atom_site_aniso_U_13
_atom_site_aniso_U_12
S1 0.0242(3) 0.0270(3) 0.0293(4) -0.0035(3) 0.0015(2) -0.0004(3)
O1 0.0251(9) 0.0314(9) 0.0389(10) -0.0031(8) 0.0025(7) 0.0065(8)
O2 0.0289(10) 0.0339(9) 0.0275(10) -0.0004(8) 0.0006(7) -0.0001(8)
O3 0.0245(9) 0.0304(9) 0.0404(11) -0.0039(8) 0.0018(7) -0.0056(8)
C5 0.0201(12) 0.0269(12) 0.0246(13) 0.0019(11) -0.0002(9) 0.0032(10)
C6 0.0235(13) 0.0309(13) 0.0242(13) 0.0025(11) 0.0014(10) 0.0011(11)
C1 0.0181(12) 0.0255(12) 0.0281(14) -0.0008(10) -0.0012(10) -0.0004(10)
C4 0.0197(13) 0.0243(12) 0.0275(14) 0.0023(11) 0.0008(10) 0.0029(10)
C2 0.0243(13) 0.0230(12) 0.0340(15) 0.0006(11) -0.0004(10) -0.0029(10)
C7 0.0258(13) 0.0296(13) 0.0241(13) 0.0037(11) 0.0032(10) 0.0003(11)
C3 0.0283(14) 0.0281(12) 0.0287(14) 0.0042(11) 0.0033(10) 0.0002(11)
C14 0.0182(12) 0.0376(14) 0.0298(14) -0.0025(11) -0.0009(10) 0.0022(11)
C13 0.0213(13) 0.0403(14) 0.0380(16) -0.0076(12) -0.0022(11) 0.0037(12)
C9 0.0226(13) 0.0456(15) 0.0320(15) 0.0019(13) -0.0003(11) 0.0032(12)
C10 0.0300(15) 0.0544(17) 0.0399(16) 0.0086(15) 0.0038(12) -0.0032(13)
C16 0.0385(17) 0.0540(18) 0.0338(16) -0.0167(14) -0.0025(12) 0.0024(14)
C12 0.0299(15) 0.0374(15) 0.056(2) -0.0100(14) -0.0010(13) -0.0019(13)
C11 0.0307(16) 0.0435(16) 0.057(2) 0.0082(15) 0.0020(13) -0.0022(13)
C15 0.0420(16) 0.0577(18) 0.0248(15) -0.0024(14) 0.0030(12) -0.0010(15)
C8 0.0272(14) 0.0272(12) 0.0289(14) -0.0030(11) 0.0016(11) -0.0012(11)
N1 0.0250(11) 0.0320(11) 0.0469(14) 0.0115(10) 0.0053(9) 0.0008(10)
N2 0.0259(12) 0.0389(12) 0.0464(14) 0.0176(11) 0.0036(10) 0.0055(10)
N3 0.0227(12) 0.0382(12) 0.0499(15) 0.0144(11) 0.0030(10) 0.0014(10)

loop_
_atom_type_symbol
_atom_type_description
_atom_type_scat_dispersion_real
_atom_type_scat_dispersion_imag
_atom_type_scat_source
C C 0.0033 0.0016 'International Tables Vol C Tables 4.2.6.8 and 6.1.1.4'
H H 0.0000 0.0000 'International Tables Vol C Tables 4.2.6.8 and 6.1.1.4'
N N 0.0061 0.0033 'International Tables Vol C Tables 4.2.6.8 and 6.1.1.4'
O O 0.0106 0.0060 'International Tables Vol C Tables 4.2.6.8 and 6.1.1.4'
S S 0.1246 0.1234 'International Tables Vol C Tables 4.2.6.8 and 6.1.1.4'

loop_
_geom_angle_atom_site_label_1
_geom_angle_atom_site_label_2
_geom_angle_atom_site_label_3
_geom_angle
_geom_angle_site_symmetry_1
_geom_angle_site_symmetry_3
O2 S1 O3 112.22(10) . .
O2 S1 O1 111.85(9) . .
O3 S1 O1 111.45(9) . .
O2 S1 C1 107.25(10) . .
O3 S1 C1 106.40(10) . .
O1 S1 C1 107.31(10) . .
C7 C5 C6 122.3(2) . .
C7 C5 C4 119.1(2) . .
C6 C5 C4 118.6(2) . .
C1 C6 C5 120.5(2) . .
C6 C1 C2 121.2(2) . .
C6 C1 S1 120.61(18) . .
C2 C1 S1 118.13(16) . .
C7 C4 C3 122.5(2) 3_665 .
C7 C4 C5 119.06(19) 3_665 .
C3 C4 C5 118.4(2) . .
C3 C2 C1 120.0(2) . .
C4 C7 C5 121.8(2) 3_665 .
C2 C3 C4 121.3(2) . .
C13 C14 C9 119.8(2) . .
C13 C14 C14 120.6(3) . 3_765
C9 C14 C14 119.6(3) . 3_765
C12 C13 C14 119.1(2) . .
C12 C13 C16 123.0(2) . .
C14 C13 C16 117.8(2) . .
C10 C9 C14 118.8(2) . .
C10 C9 C15 122.8(2) . .
C14 C9 C15 118.4(2) . .
C11 C10 C9 120.7(3) . .
C15 C16 C13 122.2(2) 3_765 .
C11 C12 C13 120.9(3) . .
C10 C11 C12 120.6(3) . .
C16 C15 C9 121.3(2) 3_765 .
N2 C8 N3 119.6(2) . .
N2 C8 N1 120.2(2) . .
N3 C8 N1 120.2(2) . .

loop_
_geom_bond_atom_site_label_1
_geom_bond_atom_site_label_2
_geom_bond_distance
_geom_bond_site_symmetry_2
S1 O2 1.4585(16) .
S1 O3 1.4617(16) .
S1 O1 1.4636(16) .
S1 C1 1.760(2) .
C5 C7 1.393(3) .
C5 C6 1.425(3) .
C5 C4 1.440(3) .
C6 C1 1.365(3) .
C1 C2 1.420(3) .
C4 C7 1.386(3) 3_665
C4 C3 1.433(3) .
C2 C3 1.356(3) .
C7 C4 1.386(3) 3_665
C14 C13 1.411(3) .
C14 C9 1.424(3) .
C14 C14 1.427(4) 3_765
C13 C12 1.396(3) .
C13 C16 1.439(3) .
C9 C10 1.400(3) .
C9 C15 1.438(3) .
C10 C11 1.380(4) .
C16 C15 1.334(4) 3_765
C12 C11 1.381(4) .
C15 C16 1.334(4) 3_765
C8 N2 1.321(3) .
C8 N3 1.322(3) .
C8 N1 1.322(3) .
